data_4102123
loop_
_publ_author_name
'Christoph Schotes'
'Antonio Mezzetti'

_publ_section_title
;
 Asymmetric Diels-Alder Reactions of Unsaturated \b-Ketoesters Catalyzed
 by Chiral Ruthenium PNNP Complexes
;
_journal_name_full 'Journal of the American Chemical Society'
_journal_page_first 3652
_journal_page_last 3653
_journal_paper_doi 10.1021/ja910039e
_journal_volume 132
_journal_year 2010
_chemical_absolute_configuration rm
_chemical_formula_moiety 'C33 H42 O7'
_chemical_formula_sum 'C33 H42 O7'
_chemical_formula_weight 550.67
_chemical_name_common 'Camphanic Acid Ester ent-14'
_chemical_name_systematic
; 
 ? 
;
_space_group_IT_number 1
_symmetry_cell_setting triclinic
_symmetry_Int_Tables_number 1
_symmetry_space_group_name_Hall 'P 1'
_symmetry_space_group_name_H-M 'P 1'
_atom_sites_solution_hydrogens geom
_atom_sites_solution_primary direct
_atom_sites_solution_secondary difmap
_audit_creation_method SHELXL-97
_cell_angle_alpha 68.164(3)
_cell_angle_beta 83.564(3)
_cell_angle_gamma 83.013(3)
_cell_formula_units_Z 1
_cell_length_a 7.6079(14)
_cell_length_b 10.0378(18)
_cell_length_c 10.3899(19)
_cell_measurement_reflns_used 4735
_cell_measurement_temperature 100(2)
_cell_measurement_theta_max 28.29
_cell_measurement_theta_min 2.19
_cell_volume 729.1(2)
_computing_cell_refinement 'Bruker SMART'
_computing_data_collection 'Bruker SMART'
_computing_data_reduction 'Bruker SAINT'
_computing_molecular_graphics 'Bruker SHELXTL'
_computing_publication_material 'Bruker SHELXTL'
_computing_structure_refinement 'SHELXL-97 (Sheldrick, 1997)'
_computing_structure_solution 'SHELXS-97 (Sheldrick, 1990)'
_diffrn_ambient_temperature 100(2)
_diffrn_measured_fraction_theta_full 0.985
_diffrn_measured_fraction_theta_max 0.985
_diffrn_measurement_device_type 'CCD area detector'
_diffrn_measurement_method 'phi and omega scans'
_diffrn_radiation_monochromator graphite
_diffrn_radiation_source 'sealed tube'
_diffrn_radiation_type MoK\a
_diffrn_radiation_wavelength 0.71073
_diffrn_reflns_av_R_equivalents 0.0143
_diffrn_reflns_av_sigmaI/netI 0.0342
_diffrn_reflns_limit_h_max 10
_diffrn_reflns_limit_h_min -10
_diffrn_reflns_limit_k_max 13
_diffrn_reflns_limit_k_min -13
_diffrn_reflns_limit_l_max 13
_diffrn_reflns_limit_l_min -13
_diffrn_reflns_number 7541
_diffrn_reflns_theta_full 28.34
_diffrn_reflns_theta_max 28.34
_diffrn_reflns_theta_min 2.12
_exptl_absorpt_coefficient_mu 0.087
_exptl_absorpt_correction_T_max 0.9620
_exptl_absorpt_correction_T_min 0.9457
_exptl_absorpt_correction_type empirical
_exptl_absorpt_process_details SADABS-2004/1
_exptl_crystal_colour colorless
_exptl_crystal_density_diffrn 1.254
_exptl_crystal_density_meas ?
_exptl_crystal_density_method 'not measured'
_exptl_crystal_description prism
_exptl_crystal_F_000 296
_exptl_crystal_size_max 0.65
_exptl_crystal_size_mid 0.50
_exptl_crystal_size_min 0.45
_refine_diff_density_max 0.314
_refine_diff_density_min -0.201
_refine_diff_density_rms 0.046
_refine_ls_abs_structure_details 'Flack H D (1983), Acta Cryst. A39, 876-881'
_refine_ls_abs_structure_Flack 0.0(6)
_refine_ls_extinction_method none
_refine_ls_goodness_of_fit_ref 1.052
_refine_ls_hydrogen_treatment constr
_refine_ls_matrix_type full
_refine_ls_number_parameters 368
_refine_ls_number_reflns 6590
_refine_ls_number_restraints 3
_refine_ls_restrained_S_all 1.052
_refine_ls_R_factor_all 0.0395
_refine_ls_R_factor_gt 0.0384
_refine_ls_shift/su_max 0.000
_refine_ls_shift/su_mean 0.000
_refine_ls_structure_factor_coef Fsqd
_refine_ls_weighting_details 'calc w=1/[\s^2^(Fo^2^)+(0.0611P)^2^+0.0886P] where P=(Fo^2^+2Fc^2^)/3'
_refine_ls_weighting_scheme calc
_refine_ls_wR_factor_gt 0.0992
_refine_ls_wR_factor_ref 0.1002
_reflns_number_gt 6380
_reflns_number_total 6590
_reflns_threshold_expression >2sigma(I)
_cod_data_source_file ja910039e_si_004.cif
_cod_data_source_block cs_tbu_abs
_cod_depositor_comments
;
The following automatic conversions were performed:

'_exptl_crystal_density_meas' value 'not measured' was changed to '?'
- the value is perceived as not measured.

Automatic conversion script
Id: cif_fix_values 3008 2015-01-20 13:52:24Z robertas 
;
_cod_database_code 4102123

loop_
_symmetry_equiv_pos_as_xyz
'x, y, z'

loop_
_atom_site_label
_atom_site_type_symbol
_atom_site_fract_x
_atom_site_fract_y
_atom_site_fract_z
_atom_site_U_iso_or_equiv
_atom_site_adp_type
_atom_site_occupancy
_atom_site_symmetry_multiplicity
_atom_site_calc_flag
_atom_site_refinement_flags
_atom_site_disorder_assembly
_atom_site_disorder_group
O1 O -0.27766(13) -0.08707(11) 0.08451(11) 0.0192(2) Uani 1 1 d . . .
O2 O 0.01446(15) -0.16030(12) 0.10872(13) 0.0276(3) Uani 1 1 d . . .
O3 O -0.07066(13) 0.03352(11) 0.35207(11) 0.0203(2) Uani 1 1 d . . .
O4 O 0.34676(15) 0.40611(13) -0.74085(11) 0.0259(2) Uani 1 1 d . . .
O5 O -0.19674(16) -0.17725(13) 0.43146(13) 0.0300(3) Uani 1 1 d . . .
O6 O -0.02458(14) -0.27411(11) 0.66517(11) 0.0200(2) Uani 1 1 d . . .
O7 O 0.11314(16) -0.44666(12) 0.84054(12) 0.0271(2) Uani 1 1 d . . .
C1 C -0.10865(19) -0.07092(15) 0.09852(15) 0.0184(3) Uani 1 1 d . . .
C2 C -0.09573(18) 0.07932(15) 0.10079(14) 0.0172(3) Uani 1 1 d . . .
C3 C -0.18505(19) 0.09260(15) 0.23745(15) 0.0184(3) Uani 1 1 d . . .
H3 H -0.2982 0.0444 0.2632 0.022 Uiso 1 1 calc R . .
C4 C -0.2254(2) 0.25537(16) 0.20446(16) 0.0232(3) Uani 1 1 d . . .
H4A H -0.1366 0.2921 0.2427 0.028 Uiso 1 1 calc R . .
H4B H -0.3449 0.2760 0.2450 0.028 Uiso 1 1 calc R . .
C5 C -0.2163(2) 0.32613(16) 0.04450(16) 0.0224(3) Uani 1 1 d . . .
H5A H -0.3228 0.3934 0.0133 0.027 Uiso 1 1 calc R . .
H5B H -0.1092 0.3796 0.0089 0.027 Uiso 1 1 calc R . .
C6 C -0.20827(18) 0.19943(15) -0.00599(15) 0.0174(3) Uani 1 1 d . . .
H6 H -0.3311 0.1686 0.0062 0.021 Uiso 1 1 calc R . .
C7 C -0.1382(2) 0.22591(17) -0.15620(15) 0.0219(3) Uani 1 1 d . . .
H7 H -0.1718 0.1441 -0.1786 0.026 Uiso 1 1 calc R . .
C8 C -0.2268(2) 0.36221(18) -0.25766(17) 0.0265(3) Uani 1 1 d . . .
H8A H -0.3574 0.3623 -0.2392 0.032 Uiso 1 1 calc R . .
H8B H -0.1898 0.4473 -0.2446 0.032 Uiso 1 1 calc R . .
C9 C -0.1765(2) 0.3717(2) -0.40568(17) 0.0295(4) Uani 1 1 d . . .
H9A H -0.2373 0.2995 -0.4241 0.035 Uiso 1 1 calc R . .
H9B H -0.2187 0.4683 -0.4700 0.035 Uiso 1 1 calc R . .
C10 C 0.02106(19) 0.34642(15) -0.43514(16) 0.0194(3) Uani 1 1 d . . .
C11 C 0.0890(2) 0.39014(15) -0.57455(16) 0.0195(3) Uani 1 1 d . . .
H11 H 0.0109 0.4357 -0.6466 0.023 Uiso 1 1 calc R . .
C12 C 0.2686(2) 0.36755(16) -0.60820(15) 0.0208(3) Uani 1 1 d . . .
C13 C 0.3830(2) 0.30107(18) -0.50131(16) 0.0234(3) Uani 1 1 d . . .
H13 H 0.5067 0.2857 -0.5229 0.028 Uiso 1 1 calc R . .
C14 C 0.3156(2) 0.25794(17) -0.36460(16) 0.0211(3) Uani 1 1 d . . .
H14 H 0.3946 0.2128 -0.2931 0.025 Uiso 1 1 calc R . .
C15 C 0.13320(19) 0.27862(14) -0.32735(15) 0.0170(3) Uani 1 1 d . . .
C16 C 0.06071(19) 0.22439(15) -0.17945(15) 0.0173(3) Uani 1 1 d . . .
C17 C 0.16565(19) 0.17261(16) -0.07187(15) 0.0202(3) Uani 1 1 d . . .
H17 H 0.2904 0.1733 -0.0927 0.024 Uiso 1 1 calc R . .
C18 C 0.09860(18) 0.11405(15) 0.07839(15) 0.0183(3) Uani 1 1 d . . .
H18A H 0.1114 0.1854 0.1210 0.022 Uiso 1 1 calc R . .
H18B H 0.1735 0.0253 0.1270 0.022 Uiso 1 1 calc R . .
C19 C -0.3298(2) -0.22321(16) 0.08186(16) 0.0207(3) Uani 1 1 d . . .
C20 C -0.2943(2) -0.34580(18) 0.21860(19) 0.0312(4) Uani 1 1 d . . .
H20A H -0.1659 -0.3668 0.2266 0.047 Uiso 1 1 calc R . .
H20B H -0.3458 -0.4318 0.2214 0.047 Uiso 1 1 calc R . .
H20C H -0.3483 -0.3179 0.2960 0.047 Uiso 1 1 calc R . .
C21 C -0.5279(2) -0.18955(18) 0.06528(19) 0.0277(3) Uani 1 1 d . . .
H21A H -0.5863 -0.1701 0.1463 0.042 Uiso 1 1 calc R . .
H21B H -0.5770 -0.2721 0.0579 0.042 Uiso 1 1 calc R . .
H21C H -0.5483 -0.1047 -0.0191 0.042 Uiso 1 1 calc R . .
C22 C -0.2342(3) -0.2526(2) -0.0425(2) 0.0351(4) Uani 1 1 d . . .
H22A H -0.2542 -0.1680 -0.1272 0.053 Uiso 1 1 calc R . .
H22B H -0.2801 -0.3360 -0.0507 0.053 Uiso 1 1 calc R . .
H22C H -0.1067 -0.2726 -0.0300 0.053 Uiso 1 1 calc R . .
C23 C 0.2335(2) 0.47046(18) -0.85237(16) 0.0263(3) Uani 1 1 d . . .
H23A H 0.1398 0.4074 -0.8414 0.039 Uiso 1 1 calc R . .
H23B H 0.3031 0.4843 -0.9410 0.039 Uiso 1 1 calc R . .
H23C H 0.1798 0.5639 -0.8514 0.039 Uiso 1 1 calc R . .
C24 C -0.09342(19) -0.10150(16) 0.44170(15) 0.0185(3) Uani 1 1 d . . .
C25 C 0.03322(19) -0.14304(15) 0.55537(14) 0.0172(3) Uani 1 1 d . . .
C26 C 0.0474(2) -0.03597(16) 0.62698(16) 0.0232(3) Uani 1 1 d . . .
H26A H -0.0613 -0.0282 0.6867 0.028 Uiso 1 1 calc R . .
H26B H 0.0702 0.0608 0.5584 0.028 Uiso 1 1 calc R . .
C27 C 0.2094(2) -0.10743(16) 0.71472(17) 0.0250(3) Uani 1 1 d . . .
H27A H 0.1745 -0.1356 0.8154 0.030 Uiso 1 1 calc R . .
H27B H 0.3048 -0.0415 0.6899 0.030 Uiso 1 1 calc R . .
C28 C 0.2705(2) -0.24255(16) 0.67565(15) 0.0203(3) Uani 1 1 d . . .
C29 C 0.1195(2) -0.33803(16) 0.74085(15) 0.0202(3) Uani 1 1 d . . .
C30 C 0.4523(2) -0.31552(19) 0.71652(18) 0.0300(4) Uani 1 1 d . . .
H30A H 0.4569 -0.3462 0.8174 0.045 Uiso 1 1 calc R . .
H30B H 0.5424 -0.2479 0.6696 0.045 Uiso 1 1 calc R . .
H30C H 0.4756 -0.3998 0.6890 0.045 Uiso 1 1 calc R . .
C31 C 0.22983(19) -0.18868(15) 0.51965(15) 0.0180(3) Uani 1 1 d . . .
C32 C 0.2468(2) -0.30937(17) 0.46148(16) 0.0244(3) Uani 1 1 d . . .
H32A H 0.2004 -0.2723 0.3692 0.037 Uiso 1 1 calc R . .
H32B H 0.1788 -0.3885 0.5238 0.037 Uiso 1 1 calc R . .
H32C H 0.3720 -0.3446 0.4541 0.037 Uiso 1 1 calc R . .
C33 C 0.3393(2) -0.06645(17) 0.42473(16) 0.0238(3) Uani 1 1 d . . .
H33A H 0.4639 -0.1035 0.4179 0.036 Uiso 1 1 calc R . .
H33B H 0.3302 0.0097 0.4634 0.036 Uiso 1 1 calc R . .
H33C H 0.2941 -0.0272 0.3320 0.036 Uiso 1 1 calc R . .

loop_
_atom_site_aniso_label
_atom_site_aniso_U_11
_atom_site_aniso_U_22
_atom_site_aniso_U_33
_atom_site_aniso_U_23
_atom_site_aniso_U_13
_atom_site_aniso_U_12
O1 0.0176(5) 0.0174(5) 0.0235(5) -0.0082(4) -0.0033(4) -0.0011(4)
O2 0.0198(5) 0.0224(5) 0.0403(7) -0.0121(5) -0.0032(5) 0.0027(4)
O3 0.0206(5) 0.0218(5) 0.0177(5) -0.0055(4) -0.0028(4) -0.0035(4)
O4 0.0222(6) 0.0364(6) 0.0167(5) -0.0080(4) -0.0003(4) 0.0000(5)
O5 0.0290(6) 0.0266(6) 0.0323(6) -0.0038(5) -0.0094(5) -0.0098(5)
O6 0.0214(5) 0.0199(5) 0.0169(5) -0.0042(4) 0.0007(4) -0.0051(4)
O7 0.0349(6) 0.0213(5) 0.0214(5) -0.0031(4) -0.0012(5) -0.0042(5)
C1 0.0181(7) 0.0190(6) 0.0175(6) -0.0061(5) 0.0003(5) -0.0022(5)
C2 0.0153(6) 0.0186(6) 0.0179(7) -0.0071(5) -0.0018(5) -0.0002(5)
C3 0.0175(7) 0.0191(7) 0.0186(6) -0.0070(5) -0.0012(5) -0.0013(5)
C4 0.0243(7) 0.0209(7) 0.0248(8) -0.0104(6) 0.0009(6) 0.0004(6)
C5 0.0265(8) 0.0157(6) 0.0240(7) -0.0066(5) -0.0010(6) -0.0009(5)
C6 0.0150(6) 0.0168(6) 0.0197(7) -0.0061(5) -0.0020(5) 0.0002(5)
C7 0.0182(7) 0.0268(7) 0.0179(7) -0.0060(6) -0.0032(5) 0.0036(5)
C8 0.0183(7) 0.0264(8) 0.0261(8) -0.0015(6) -0.0013(6) 0.0041(6)
C9 0.0178(7) 0.0415(9) 0.0205(7) -0.0025(6) -0.0045(6) 0.0041(7)
C10 0.0180(7) 0.0178(6) 0.0218(7) -0.0062(5) -0.0028(5) -0.0009(5)
C11 0.0212(7) 0.0174(6) 0.0192(7) -0.0048(5) -0.0051(5) -0.0015(5)
C12 0.0232(7) 0.0221(7) 0.0174(7) -0.0075(5) 0.0003(5) -0.0034(6)
C13 0.0160(7) 0.0320(8) 0.0224(7) -0.0107(6) 0.0001(6) -0.0011(6)
C14 0.0176(7) 0.0255(7) 0.0198(7) -0.0075(6) -0.0042(5) 0.0004(6)
C15 0.0172(7) 0.0152(6) 0.0189(7) -0.0062(5) -0.0020(5) -0.0016(5)
C16 0.0162(6) 0.0164(6) 0.0199(7) -0.0071(5) -0.0004(5) -0.0026(5)
C17 0.0165(7) 0.0214(7) 0.0203(7) -0.0043(5) -0.0014(5) -0.0036(5)
C18 0.0163(6) 0.0207(7) 0.0180(7) -0.0069(5) -0.0030(5) -0.0011(5)
C19 0.0216(7) 0.0175(6) 0.0247(7) -0.0096(5) 0.0001(6) -0.0040(5)
C20 0.0305(8) 0.0208(7) 0.0355(9) -0.0013(6) -0.0038(7) -0.0041(6)
C21 0.0215(7) 0.0266(8) 0.0373(9) -0.0126(7) -0.0051(6) -0.0043(6)
C22 0.0359(9) 0.0412(10) 0.0386(10) -0.0273(8) 0.0100(8) -0.0129(8)
C23 0.0278(8) 0.0311(8) 0.0187(7) -0.0058(6) -0.0030(6) -0.0066(6)
C24 0.0176(6) 0.0199(6) 0.0176(6) -0.0072(5) 0.0017(5) -0.0014(5)
C25 0.0192(6) 0.0161(6) 0.0160(6) -0.0055(5) 0.0001(5) -0.0031(5)
C26 0.0305(8) 0.0192(7) 0.0222(7) -0.0106(6) -0.0033(6) 0.0000(6)
C27 0.0353(9) 0.0212(7) 0.0208(7) -0.0082(6) -0.0068(6) -0.0053(6)
C28 0.0233(7) 0.0197(7) 0.0167(6) -0.0044(5) -0.0031(5) -0.0034(6)
C29 0.0250(7) 0.0186(6) 0.0173(7) -0.0072(5) -0.0007(5) -0.0020(5)
C30 0.0241(8) 0.0307(8) 0.0281(8) -0.0012(6) -0.0071(6) -0.0015(6)
C31 0.0171(7) 0.0190(6) 0.0166(6) -0.0049(5) -0.0012(5) -0.0018(5)
C32 0.0279(8) 0.0241(7) 0.0215(7) -0.0106(6) 0.0021(6) 0.0008(6)
C33 0.0201(7) 0.0255(7) 0.0219(7) -0.0029(6) -0.0007(5) -0.0062(6)

loop_
_atom_type_symbol
_atom_type_description
_atom_type_scat_dispersion_real
_atom_type_scat_dispersion_imag
_atom_type_scat_source
C C 0.0033 0.0016 'International Tables Vol C Tables 4.2.6.8 and 6.1.1.4'
H H 0.0000 0.0000 'International Tables Vol C Tables 4.2.6.8 and 6.1.1.4'
O O 0.0106 0.0060 'International Tables Vol C Tables 4.2.6.8 and 6.1.1.4'

loop_
_geom_angle_atom_site_label_1
_geom_angle_atom_site_label_2
_geom_angle_atom_site_label_3
_geom_angle
_geom_angle_site_symmetry_1
_geom_angle_site_symmetry_3
_geom_angle_publ_flag
C1 O1 C19 121.62(11) . . ?
C24 O3 C3 117.15(11) . . ?
C12 O4 C23 117.38(12) . . ?
C29 O6 C25 106.29(11) . . ?
O2 C1 O1 125.62(14) . . ?
O2 C1 C2 124.52(13) . . ?
O1 C1 C2 109.85(11) . . ?
C1 C2 C18 110.30(12) . . ?
C1 C2 C6 113.38(12) . . ?
C18 C2 C6 110.18(12) . . ?
C1 C2 C3 111.15(11) . . ?
C18 C2 C3 111.45(12) . . ?
C6 C2 C3 100.02(11) . . ?
O3 C3 C4 108.92(11) . . ?
O3 C3 C2 112.96(11) . . ?
C4 C3 C2 105.16(11) . . ?
C3 C4 C5 105.90(12) . . ?
C6 C5 C4 104.64(11) . . ?
C7 C6 C5 117.30(12) . . ?
C7 C6 C2 112.97(11) . . ?
C5 C6 C2 102.89(12) . . ?
C16 C7 C8 110.83(13) . . ?
C16 C7 C6 113.98(12) . . ?
C8 C7 C6 112.15(12) . . ?
C9 C8 C7 110.42(13) . . ?
C10 C9 C8 112.94(13) . . ?
C15 C10 C11 120.68(13) . . ?
C15 C10 C9 121.20(13) . . ?
C11 C10 C9 118.10(13) . . ?
C12 C11 C10 120.78(13) . . ?
O4 C12 C11 124.89(14) . . ?
O4 C12 C13 115.89(13) . . ?
C11 C12 C13 119.22(13) . . ?
C14 C13 C12 119.78(14) . . ?
C13 C14 C15 122.22(14) . . ?
C10 C15 C14 117.32(13) . . ?
C10 C15 C16 120.99(12) . . ?
C14 C15 C16 121.63(13) . . ?
C17 C16 C15 122.69(13) . . ?
C17 C16 C7 121.36(13) . . ?
C15 C16 C7 115.93(12) . . ?
C16 C17 C18 124.48(13) . . ?
C17 C18 C2 113.68(12) . . ?
O1 C19 C21 102.13(11) . . ?
O1 C19 C22 109.72(12) . . ?
C21 C19 C22 111.05(14) . . ?
O1 C19 C20 110.18(12) . . ?
C21 C19 C20 110.79(13) . . ?
C22 C19 C20 112.49(15) . . ?
O5 C24 O3 124.94(14) . . ?
O5 C24 C25 125.39(14) . . ?
O3 C24 C25 109.66(12) . . ?
O6 C25 C24 107.11(11) . . ?
O6 C25 C26 105.98(11) . . ?
C24 C25 C26 118.43(12) . . ?
O6 C25 C31 102.61(10) . . ?
C24 C25 C31 117.28(11) . . ?
C26 C25 C31 103.84(12) . . ?
C25 C26 C27 101.40(12) . . ?
C26 C27 C28 103.64(11) . . ?
C30 C28 C29 114.27(13) . . ?
C30 C28 C27 116.45(13) . . ?
C29 C28 C27 102.59(12) . . ?
C30 C28 C31 118.72(13) . . ?
C29 C28 C31 99.73(11) . . ?
C27 C28 C31 102.52(12) . . ?
O7 C29 O6 122.36(14) . . ?
O7 C29 C28 130.57(15) . . ?
O6 C29 C28 107.04(12) . . ?
C33 C31 C32 109.71(12) . . ?
C33 C31 C25 115.55(12) . . ?
C32 C31 C25 112.44(12) . . ?
C33 C31 C28 113.67(12) . . ?
C32 C31 C28 113.33(12) . . ?
C25 C31 C28 91.21(11) . . ?

loop_
_geom_bond_atom_site_label_1
_geom_bond_atom_site_label_2
_geom_bond_distance
_geom_bond_site_symmetry_2
_geom_bond_publ_flag
O1 C1 1.3457(17) . ?
O1 C19 1.4792(17) . ?
O2 C1 1.2003(18) . ?
O3 C24 1.3477(17) . ?
O3 C3 1.4521(17) . ?
O4 C12 1.3704(18) . ?
O4 C23 1.4262(19) . ?
O5 C24 1.1965(19) . ?
O6 C29 1.3708(18) . ?
O6 C25 1.4620(16) . ?
O7 C29 1.1940(19) . ?
C1 C2 1.532(2) . ?
C2 C18 1.533(2) . ?
C2 C6 1.5441(19) . ?
C2 C3 1.5486(19) . ?
C3 C4 1.538(2) . ?
C4 C5 1.543(2) . ?
C5 C6 1.538(2) . ?
C6 C7 1.526(2) . ?
C7 C16 1.505(2) . ?
C7 C8 1.517(2) . ?
C8 C9 1.513(2) . ?
C9 C10 1.510(2) . ?
C10 C15 1.397(2) . ?
C10 C11 1.405(2) . ?
C11 C12 1.385(2) . ?
C12 C13 1.400(2) . ?
C13 C14 1.379(2) . ?
C14 C15 1.410(2) . ?
C15 C16 1.4908(19) . ?
C16 C17 1.350(2) . ?
C17 C18 1.502(2) . ?
C19 C21 1.518(2) . ?
C19 C22 1.519(2) . ?
C19 C20 1.520(2) . ?
C24 C25 1.513(2) . ?
C25 C26 1.537(2) . ?
C25 C31 1.556(2) . ?
C26 C27 1.554(2) . ?
C27 C28 1.560(2) . ?
C28 C30 1.511(2) . ?
C28 C29 1.519(2) . ?
C28 C31 1.561(2) . ?
C31 C33 1.529(2) . ?
C31 C32 1.529(2) . ?

loop_
_geom_torsion_atom_site_label_1
_geom_torsion_atom_site_label_2
_geom_torsion_atom_site_label_3
_geom_torsion_atom_site_label_4
_geom_torsion
_geom_torsion_site_symmetry_1
_geom_torsion_site_symmetry_2
_geom_torsion_site_symmetry_3
_geom_torsion_site_symmetry_4
_geom_torsion_publ_flag
C19 O1 C1 O2 0.7(2) . . . . ?
C19 O1 C1 C2 -178.83(11) . . . . ?
O2 C1 C2 C18 15.2(2) . . . . ?
O1 C1 C2 C18 -165.26(11) . . . . ?
O2 C1 C2 C6 139.30(15) . . . . ?
O1 C1 C2 C6 -41.15(16) . . . . ?
O2 C1 C2 C3 -108.95(16) . . . . ?
O1 C1 C2 C3 70.60(14) . . . . ?
C24 O3 C3 C4 145.86(12) . . . . ?
C24 O3 C3 C2 -97.69(14) . . . . ?
C1 C2 C3 O3 82.09(14) . . . . ?
C18 C2 C3 O3 -41.40(16) . . . . ?
C6 C2 C3 O3 -157.88(11) . . . . ?
C1 C2 C3 C4 -159.26(12) . . . . ?
C18 C2 C3 C4 77.26(14) . . . . ?
C6 C2 C3 C4 -39.22(14) . . . . ?
O3 C3 C4 C5 139.20(12) . . . . ?
C2 C3 C4 C5 17.86(15) . . . . ?
C3 C4 C5 C6 10.94(15) . . . . ?
C4 C5 C6 C7 -160.38(12) . . . . ?
C4 C5 C6 C2 -35.72(15) . . . . ?
C1 C2 C6 C7 -68.21(16) . . . . ?
C18 C2 C6 C7 55.96(16) . . . . ?
C3 C2 C6 C7 173.39(11) . . . . ?
C1 C2 C6 C5 164.34(12) . . . . ?
C18 C2 C6 C5 -71.49(14) . . . . ?
C3 C2 C6 C5 45.94(13) . . . . ?
C5 C6 C7 C16 77.69(16) . . . . ?
C2 C6 C7 C16 -41.75(17) . . . . ?
C5 C6 C7 C8 -49.27(18) . . . . ?
C2 C6 C7 C8 -168.71(13) . . . . ?
C16 C7 C8 C9 60.63(18) . . . . ?
C6 C7 C8 C9 -170.74(13) . . . . ?
C7 C8 C9 C10 -49.3(2) . . . . ?
C8 C9 C10 C15 18.4(2) . . . . ?
C8 C9 C10 C11 -162.96(14) . . . . ?
C15 C10 C11 C12 -0.3(2) . . . . ?
C9 C10 C11 C12 -178.87(14) . . . . ?
C23 O4 C12 C11 -1.9(2) . . . . ?
C23 O4 C12 C13 178.29(14) . . . . ?
C10 C11 C12 O4 179.84(14) . . . . ?
C10 C11 C12 C13 -0.4(2) . . . . ?
O4 C12 C13 C14 -179.62(14) . . . . ?
C11 C12 C13 C14 0.6(2) . . . . ?
C12 C13 C14 C15 -0.1(2) . . . . ?
C11 C10 C15 C14 0.7(2) . . . . ?
C9 C10 C15 C14 179.26(14) . . . . ?
C11 C10 C15 C16 -176.47(13) . . . . ?
C9 C10 C15 C16 2.1(2) . . . . ?
C13 C14 C15 C10 -0.5(2) . . . . ?
C13 C14 C15 C16 176.65(14) . . . . ?
C10 C15 C16 C17 -172.60(14) . . . . ?
C14 C15 C16 C17 10.4(2) . . . . ?
C10 C15 C16 C7 9.37(19) . . . . ?
C14 C15 C16 C7 -167.67(14) . . . . ?
C8 C7 C16 C17 141.52(15) . . . . ?
C6 C7 C16 C17 13.9(2) . . . . ?
C8 C7 C16 C15 -40.42(18) . . . . ?
C6 C7 C16 C15 -168.06(12) . . . . ?
C15 C16 C17 C18 -178.63(13) . . . . ?
C7 C16 C17 C18 -0.7(2) . . . . ?
C16 C17 C18 C2 15.7(2) . . . . ?
C1 C2 C18 C17 83.99(15) . . . . ?
C6 C2 C18 C17 -41.94(16) . . . . ?
C3 C2 C18 C17 -152.04(12) . . . . ?
C1 O1 C19 C21 179.82(13) . . . . ?
C1 O1 C19 C22 -62.32(18) . . . . ?
C1 O1 C19 C20 62.05(17) . . . . ?
C3 O3 C24 O5 2.3(2) . . . . ?
C3 O3 C24 C25 -178.57(11) . . . . ?
C29 O6 C25 C24 159.10(11) . . . . ?
C29 O6 C25 C26 -73.58(13) . . . . ?
C29 O6 C25 C31 35.02(13) . . . . ?
O5 C24 C25 O6 -13.9(2) . . . . ?
O3 C24 C25 O6 167.02(11) . . . . ?
O5 C24 C25 C26 -133.47(16) . . . . ?
O3 C24 C25 C26 47.41(16) . . . . ?
O5 C24 C25 C31 100.70(17) . . . . ?
O3 C24 C25 C31 -78.42(15) . . . . ?
O6 C25 C26 C27 68.96(14) . . . . ?
C24 C25 C26 C27 -170.85(12) . . . . ?
C31 C25 C26 C27 -38.76(14) . . . . ?
C25 C26 C27 C28 2.42(15) . . . . ?
C26 C27 C28 C30 165.51(13) . . . . ?
C26 C27 C28 C29 -68.93(14) . . . . ?
C26 C27 C28 C31 34.20(14) . . . . ?
C25 O6 C29 O7 178.37(13) . . . . ?
C25 O6 C29 C28 0.27(14) . . . . ?
C30 C28 C29 O7 19.4(2) . . . . ?
C27 C28 C29 O7 -107.55(18) . . . . ?
C31 C28 C29 O7 147.16(16) . . . . ?
C30 C28 C29 O6 -162.70(13) . . . . ?
C27 C28 C29 O6 70.34(14) . . . . ?
C31 C28 C29 O6 -34.96(14) . . . . ?
O6 C25 C31 C33 -169.69(12) . . . . ?
C24 C25 C31 C33 73.27(16) . . . . ?
C26 C25 C31 C33 -59.48(15) . . . . ?
O6 C25 C31 C32 63.30(14) . . . . ?
C24 C25 C31 C32 -53.73(16) . . . . ?
C26 C25 C31 C32 173.52(12) . . . . ?
O6 C25 C31 C28 -52.62(11) . . . . ?
C24 C25 C31 C28 -169.66(12) . . . . ?
C26 C25 C31 C28 57.59(12) . . . . ?
C30 C28 C31 C33 -65.77(18) . . . . ?
C29 C28 C31 C33 169.52(12) . . . . ?
C27 C28 C31 C33 64.17(15) . . . . ?
C30 C28 C31 C32 60.40(17) . . . . ?
C29 C28 C31 C32 -64.32(15) . . . . ?
C27 C28 C31 C32 -169.67(12) . . . . ?
C30 C28 C31 C25 175.54(13) . . . . ?
C29 C28 C31 C25 50.82(12) . . . . ?
C27 C28 C31 C25 -54.53(12) . . . . ?

loop_
_cod_related_entry_id
_cod_related_entry_database
_cod_related_entry_code
1 ChemSpider 30660097
